data_7232492
loop_
_publ_author_name
'Johnson, Sarah N.'
'Ellington, Thomas L.'
'Ngo, Duong T.'
'Nevarez, Jorge L.'
'Sparks, Nicholas'
'Rheingold, Arnold L.'
'Watkins, Davita L.'
'Tschumper, Gregory S.'

_publ_section_title
;
 Probing non-covalent interactions driving molecular assembly in
 organo-electronic building blocks
;
_journal_issue 20
_journal_name_full CrystEngComm
_journal_page_first 3151
_journal_paper_doi 10.1039/C9CE00219G
_journal_volume 21
_journal_year 2019
_chemical_formula_moiety 'C8 F5 I, C13 H9 N S2'
_chemical_formula_sum 'C21 H9 F5 I N S2'
_chemical_formula_weight 561.31
_chemical_name_systematic F5BAI-PyrThio2
_space_group_crystal_system monoclinic
_space_group_IT_number 14
_space_group_name_Hall '-P 2ybc'
_space_group_name_H-M_alt 'P 1 21/c 1'
_symmetry_space_group_name_Hall '-P 2ybc'
_symmetry_space_group_name_H-M 'P 1 21/c 1'
_atom_sites_solution_hydrogens geom
_atom_sites_solution_primary dual
_audit_creation_date 2017-07-28
_audit_creation_method
;
Olex2 1.2-beta
(compiled 2017.07.20 svn.r3457 for OlexSys, GUI svn.r5370)
;
_audit_update_record
;
2018-10-30 deposited with the CCDC.    2019-03-13 downloaded from the CCDC.
;
_cell_angle_alpha 90
_cell_angle_beta 104.408(5)
_cell_angle_gamma 90
_cell_formula_units_Z 4
_cell_length_a 11.921(3)
_cell_length_b 16.418(4)
_cell_length_c 10.642(2)
_cell_measurement_reflns_used 5745
_cell_measurement_temperature 100
_cell_measurement_theta_max 28.180
_cell_measurement_theta_min 2.329
_cell_volume 2017.3(8)
_computing_cell_refinement 'SAINT V8.38A (?, 2016)'
_computing_data_collection 'APEX2 v2013.6-2 (Bruker, 2013)'
_computing_data_reduction 'SAINT V8.38A (?, 2016)'
_computing_molecular_graphics 'Olex2 (Dolomanov et al., 2009)'
_computing_publication_material 'Olex2 (Dolomanov et al., 2009)'
_computing_structure_refinement 'ShelXL (Sheldrick, 2015)'
_computing_structure_solution 'ShelXT (Sheldrick, 2015)'
_diffrn_ambient_temperature 100.0
_diffrn_detector 'Bruker APEX CCD'
_diffrn_detector_area_resol_mean 8.0
_diffrn_detector_type 'CCD Area Detector'
_diffrn_measured_fraction_theta_full 0.998
_diffrn_measured_fraction_theta_max 0.995
_diffrn_measurement_device 'Kappa Four-Circle Diffractometer'
_diffrn_measurement_device_type 'Bruker APEX-II CCD'
_diffrn_measurement_method '\f and \w scans'
_diffrn_radiation_monochromator graphite
_diffrn_radiation_probe x-ray
_diffrn_radiation_type MoK\a
_diffrn_radiation_wavelength 0.71073
_diffrn_radiation_xray_symbol K-L~3~
_diffrn_reflns_av_R_equivalents 0.0240
_diffrn_reflns_av_unetI/netI 0.0305
_diffrn_reflns_Laue_measured_fraction_full 0.998
_diffrn_reflns_Laue_measured_fraction_max 0.995
_diffrn_reflns_limit_h_max 12
_diffrn_reflns_limit_h_min -15
_diffrn_reflns_limit_k_max 21
_diffrn_reflns_limit_k_min -21
_diffrn_reflns_limit_l_max 14
_diffrn_reflns_limit_l_min -13
_diffrn_reflns_number 13126
_diffrn_reflns_point_group_measured_fraction_full 0.998
_diffrn_reflns_point_group_measured_fraction_max 0.995
_diffrn_reflns_theta_full 25.242
_diffrn_reflns_theta_max 28.289
_diffrn_reflns_theta_min 3.045
_diffrn_source 'sealed tube'
_diffrn_source_type fine-focus
_diffrn_standards_number 0
_exptl_absorpt_coefficient_mu 1.848
_exptl_absorpt_correction_T_max 0.3790
_exptl_absorpt_correction_T_min 0.3418
_exptl_absorpt_correction_type multi-scan
_exptl_absorpt_process_details
'SADABS-2016/2 (Bruker,2016/2) was used for absorption correction. wR2(int) was 0.0364 before and 0.0322 after correction. The Ratio of minimum to maximum transmission is 0.9018. The \l/2 correction factor is Not present.'
_exptl_crystal_colour colourless
_exptl_crystal_colour_primary colourless
_exptl_crystal_density_diffrn 1.848
_exptl_crystal_description block
_exptl_crystal_F_000 1088
_exptl_crystal_size_max 0.29
_exptl_crystal_size_mid 0.2
_exptl_crystal_size_min 0.16
_refine_diff_density_max 0.423
_refine_diff_density_min -0.340
_refine_diff_density_rms 0.076
_refine_ls_extinction_method none
_refine_ls_goodness_of_fit_ref 1.029
_refine_ls_hydrogen_treatment constr
_refine_ls_matrix_type full
_refine_ls_number_parameters 355
_refine_ls_number_reflns 4976
_refine_ls_number_restraints 312
_refine_ls_restrained_S_all 1.002
_refine_ls_R_factor_all 0.0306
_refine_ls_R_factor_gt 0.0234
_refine_ls_shift/su_max 0.003
_refine_ls_shift/su_mean 0.000
_refine_ls_structure_factor_coef Fsqd
_refine_ls_weighting_details 'w=1/[\s^2^(Fo^2^)+(0.0204P)^2^+1.0552P] where P=(Fo^2^+2Fc^2^)/3'
_refine_ls_weighting_scheme calc
_refine_ls_wR_factor_gt 0.0500
_refine_ls_wR_factor_ref 0.0526
_reflns_Friedel_coverage 0.000
_reflns_number_gt 4302
_reflns_number_total 4976
_reflns_threshold_expression 'I > 2\s(I)'
_cod_data_source_file c9ce00219g2.cif
_cod_data_source_block dwat35_0m_a
_cod_depositor_comments
;
The following automatic conversions were performed:

'_diffrn_radiation_probe' value 'X-ray' changed to 'x-ray' according
to
/home/data/users/saulius/crontab/automatic-downloads/rss-feeds/RSC/lib/dictionaries/cif_core.dic
dictionary named 'cif_core.dic' version 2.4.2 from 2011-04-26.

Automatic conversion script
Id: cif_fix_values 4973 2017-02-22 13:04:09Z antanas 

 Adding full bibliography for 7232492--7232493.cif.
;
_cod_database_code 7232492
_shelx_shelxl_version_number 2016/6
_shelx_space_group_comment
;
The symmetry employed for this shelxl refinement is uniquely defined
by the following loop, which should always be used as a source of
symmetry information in preference to the above space-group names.
They are only intended as comments.
;
_shelx_estimated_absorpt_t_max 0.756
_shelx_estimated_absorpt_t_min 0.616
_olex2_refinement_description
;
1. Fixed Uiso
 At 1.2 times of:
  All C(H) groups
2. Restrained distances
 C2A-C3A
 1.38 with sigma of 0.02
 C3-C2
 1.38 with sigma of 0.02
 C00U-C00T
 1.38 with sigma of 0.02
3. Rigid body (RIGU) restrains
 All non-hydrogen atoms
 with sigma for 1-2 distances of 0.004 and sigma for 1-3 distances of 0.004
4. Others
 Sof(C3A)=Sof(S0AB)=Sof(C1AB)=Sof(H1AB)=Sof(C2AB)=Sof(H2AB)=Sof(C2A)=Sof(H2A)=
 1-FVAR(1)
 Sof(S0AA)=Sof(C2)=Sof(H2)=Sof(C3)=Sof(C2AA)=Sof(H2AA)=Sof(C1AA)=Sof(H1AA)=
 FVAR(1)
 Sof(S0)=Sof(C0AA)=Sof(H0AA)=Sof(C00V)=Sof(H00V)=1-FVAR(2)
 Sof(S003)=Sof(C00T)=Sof(H00T)=Sof(C00U)=Sof(H00U)=FVAR(2)
 Sof(C00S)=Sof(H00S)=1-FVAR(3)
 Sof(C00R)=Sof(H00R)=FVAR(3)
5.a Aromatic/amide H refined with riding coordinates:
 C00E(H00E), C00I(H00I), C00J(H00J), C00R(H00R), C00T(H00T), C00U(H00U),
 C2(H2), C2AA(H2AA), C1AA(H1AA), C1AB(H1AB), C2AB(H2AB), C2A(H2A), C0AA(H0AA),
 C00V(H00V), C00S(H00S)
;
_olex2_submission_special_instructions 'No special instructions were received'

loop_
_space_group_symop_operation_xyz
'x, y, z'
'-x, y+1/2, -z+1/2'
'-x, -y, -z'
'x, -y-1/2, z-1/2'

loop_
_atom_site_label
_atom_site_type_symbol
_atom_site_fract_x
_atom_site_fract_y
_atom_site_fract_z
_atom_site_U_iso_or_equiv
_atom_site_adp_type
_atom_site_occupancy
_atom_site_site_symmetry_order
_atom_site_calc_flag
_atom_site_refinement_flags_posn
_atom_site_refinement_flags_adp
_atom_site_refinement_flags_occupancy
_atom_site_disorder_assembly
_atom_site_disorder_group
I001 I 0.65951(2) 0.53334(2) 0.62115(2) 0.01703(5) Uani 1 1 d . U . . .
S003 S 0.4606(5) 0.7592(2) 0.9602(7) 0.0313(9) Uani 0.500(18) 1 d . U P A 1
F005 F 1.12412(12) 0.53003(9) 0.09766(13) 0.0302(3) Uani 1 1 d . U . . .
F006 F 1.00806(13) 0.39445(8) 0.13628(13) 0.0326(3) Uani 1 1 d . U . . .
F007 F 0.97935(12) 0.67063(8) 0.40746(13) 0.0309(3) Uani 1 1 d . U . . .
F008 F 0.87029(12) 0.39775(8) 0.30279(14) 0.0311(3) Uani 1 1 d . U . . .
F009 F 1.11126(13) 0.66776(9) 0.23470(14) 0.0337(3) Uani 1 1 d . U . . .
N00A N 0.50498(16) 0.52737(11) 0.76806(17) 0.0193(4) Uani 1 1 d . U . . .
C00B C 0.36751(18) 0.45419(11) 0.85548(19) 0.0137(4) Uani 1 1 d . U . . .
C00C C 0.77511(19) 0.53665(13) 0.5093(2) 0.0209(4) Uani 1 1 d . U . . .
C00D C 0.9975(2) 0.46302(14) 0.2007(2) 0.0234(5) Uani 1 1 d . U . . .
C00E C 0.34436(17) 0.52535(11) 0.91549(19) 0.0142(4) Uani 1 1 d . U . . .
H00E H 0.289594 0.524482 0.966835 0.017 Uiso 1 1 calc R . . . .
C00F C 1.05125(19) 0.60196(14) 0.2519(2) 0.0235(5) Uani 1 1 d . U . . .
C00G C 1.0575(2) 0.53186(15) 0.1830(2) 0.0240(5) Uani 1 1 d . U . . .
C00H C 0.40076(17) 0.59803(12) 0.90107(19) 0.0150(4) Uani 1 1 d . U . . .
C00I C 0.45026(19) 0.45849(12) 0.7830(2) 0.0179(4) Uani 1 1 d . U . . .
H00I H 0.468352 0.410337 0.742596 0.021 Uiso 1 1 calc R . . . .
C00J C 0.48080(18) 0.59513(13) 0.8248(2) 0.0181(4) Uani 1 1 d . U . . .
H00J H 0.519825 0.643902 0.812997 0.022 Uiso 1 1 calc R . . . .
C00K C 0.91709(18) 0.53542(14) 0.3566(2) 0.0204(4) Uani 1 1 d . U . . .
C00M C 0.84124(19) 0.53714(14) 0.4419(2) 0.0234(5) Uani 1 1 d . U . . .
C00N C 0.98193(19) 0.60254(14) 0.3386(2) 0.0223(5) Uani 1 1 d . U . . .
C00O C 0.92799(19) 0.46534(14) 0.2863(2) 0.0223(5) Uani 1 1 d . U . . .
C00P C 0.37528(19) 0.67355(12) 0.9619(2) 0.0203(4) Uani 1 1 d . U . . .
C00R C 0.3722(15) 0.8156(4) 1.0356(7) 0.0333(18) Uani 0.83(4) 1 d . U P A 1
H00R H 0.385163 0.871013 1.060829 0.040 Uiso 0.83(4) 1 calc R . P A 1
C00T C 0.2786(9) 0.6902(4) 1.0097(11) 0.0249(18) Uani 0.500(18) 1 d D U P A 1
H00T H 0.218221 0.653101 1.012836 0.030 Uiso 0.500(18) 1 calc R . P A 1
C00U C 0.2867(11) 0.7724(7) 1.0526(12) 0.038(2) Uani 0.500(18) 1 d D U P A 1
H00U H 0.230829 0.794938 1.092703 0.046 Uiso 0.500(18) 1 calc R . P A 1
S0AA S 0.2369(3) 0.3580(3) 0.9790(4) 0.0203(5) Uani 0.615(3) 1 d . U P B 1
C2 C 0.2902(18) 0.3120(9) 0.7731(16) 0.022(2) Uani 0.615(3) 1 d D U P B 1
H2 H 0.322140 0.310242 0.699702 0.027 Uiso 0.615(3) 1 calc R . P B 1
C3 C 0.3061(16) 0.3781(9) 0.8575(16) 0.0147(19) Uani 0.615(3) 1 d D U P B 1
C2AA C 0.2242(8) 0.2486(5) 0.8040(7) 0.0249(14) Uani 0.615(3) 1 d . U P B 1
H2AA H 0.206493 0.199863 0.755116 0.030 Uiso 0.615(3) 1 calc R . P B 1
C1AA C 0.1883(7) 0.2651(4) 0.9123(7) 0.0231(14) Uani 0.615(3) 1 d . U P B 1
H1AA H 0.141422 0.229328 0.947621 0.028 Uiso 0.615(3) 1 calc R . P B 1
C3A C 0.305(3) 0.3774(13) 0.877(2) 0.015(3) Uani 0.385(3) 1 d D U P B 2
S0AB S 0.3006(8) 0.2983(4) 0.7746(8) 0.0294(12) Uani 0.385(3) 1 d . U P B 2
C1AB C 0.2092(10) 0.2469(7) 0.8478(12) 0.026(2) Uani 0.385(3) 1 d . U P B 2
H1AB H 0.179518 0.194197 0.821991 0.032 Uiso 0.385(3) 1 calc R . P B 2
C2AB C 0.1839(11) 0.2890(6) 0.9456(12) 0.024(2) Uani 0.385(3) 1 d . U P B 2
H2AB H 0.135909 0.269145 0.997990 0.028 Uiso 0.385(3) 1 calc R . P B 2
C2A C 0.236(2) 0.3645(18) 0.960(2) 0.024(3) Uani 0.385(3) 1 d D U P B 2
H2A H 0.225292 0.403602 1.021872 0.028 Uiso 0.385(3) 1 calc R . P B 2
S0 S 0.4139(11) 0.7683(2) 0.9268(5) 0.0419(14) Uani 0.500(18) 1 d . U P A 2
C0AA C 0.3156(8) 0.6804(4) 1.0610(10) 0.0205(14) Uani 0.500(18) 1 d . U P A 2
H0AA H 0.284964 0.634902 1.096507 0.025 Uiso 0.500(18) 1 calc R . P A 2
C00V C 0.3059(10) 0.7624(6) 1.1024(10) 0.0297(17) Uani 0.500(18) 1 d . U P A 2
H00V H 0.279398 0.775770 1.176920 0.036 Uiso 0.500(18) 1 calc R . P A 2
C00S C 0.334(4) 0.812(2) 1.036(3) 0.025(4) Uani 0.17(4) 1 d . U P A 2
H00S H 0.316446 0.868286 1.038285 0.029 Uiso 0.17(4) 1 calc R . P A 2

loop_
_atom_site_aniso_label
_atom_site_aniso_U_11
_atom_site_aniso_U_22
_atom_site_aniso_U_33
_atom_site_aniso_U_23
_atom_site_aniso_U_13
_atom_site_aniso_U_12
I001 0.01323(7) 0.02336(7) 0.01627(7) 0.00165(6) 0.00702(5) 0.00110(5)
S003 0.0359(17) 0.0199(8) 0.0410(17) -0.0050(9) 0.0151(14) -0.0062(9)
F005 0.0247(7) 0.0504(9) 0.0208(7) 0.0054(6) 0.0159(6) 0.0086(6)
F006 0.0362(9) 0.0355(7) 0.0266(7) -0.0019(6) 0.0089(6) 0.0127(7)
F007 0.0269(8) 0.0387(8) 0.0293(7) -0.0073(6) 0.0112(6) 0.0021(6)
F008 0.0279(8) 0.0332(7) 0.0339(8) 0.0101(6) 0.0106(6) 0.0008(6)
F009 0.0279(8) 0.0413(8) 0.0362(8) 0.0044(7) 0.0158(7) -0.0053(6)
N00A 0.0182(9) 0.0243(9) 0.0176(9) 0.0017(7) 0.0084(7) 0.0001(7)
C00B 0.0125(9) 0.0153(9) 0.0125(9) 0.0020(7) 0.0015(7) 0.0010(7)
C00C 0.0167(11) 0.0303(11) 0.0160(10) 0.0035(9) 0.0046(8) 0.0033(9)
C00D 0.0201(11) 0.0333(12) 0.0163(10) 0.0010(9) 0.0038(9) 0.0096(10)
C00E 0.0124(10) 0.0176(9) 0.0129(9) 0.0032(8) 0.0035(8) 0.0006(8)
C00F 0.0162(11) 0.0350(12) 0.0203(11) 0.0061(10) 0.0065(9) 0.0016(9)
C00G 0.0192(11) 0.0423(13) 0.0128(10) 0.0059(9) 0.0085(8) 0.0102(10)
C00H 0.0140(10) 0.0160(9) 0.0140(9) 0.0030(8) 0.0016(8) -0.0004(8)
C00I 0.0186(11) 0.0200(10) 0.0154(10) -0.0005(8) 0.0048(8) 0.0029(8)
C00J 0.0169(11) 0.0186(10) 0.0187(10) 0.0046(8) 0.0044(8) -0.0024(8)
C00K 0.0120(10) 0.0363(12) 0.0132(9) 0.0065(9) 0.0033(8) 0.0076(9)
C00M 0.0164(11) 0.0372(13) 0.0167(10) 0.0056(10) 0.0041(8) 0.0046(10)
C00N 0.0160(11) 0.0331(12) 0.0176(10) 0.0013(9) 0.0042(9) 0.0061(9)
C00O 0.0161(11) 0.0315(11) 0.0183(10) 0.0078(9) 0.0028(8) 0.0039(9)
C00P 0.0196(11) 0.0160(9) 0.0228(11) -0.0005(8) 0.0005(9) -0.0021(8)
C00R 0.051(6) 0.0174(16) 0.0260(19) -0.0029(14) 0.000(3) -0.002(2)
C00T 0.023(4) 0.015(3) 0.041(5) -0.014(3) 0.016(4) -0.004(2)
C00U 0.045(5) 0.034(4) 0.037(6) -0.020(4) 0.014(5) 0.002(3)
S0AA 0.0224(9) 0.0218(9) 0.0194(11) 0.0014(7) 0.0100(8) -0.0051(6)
C2 0.024(4) 0.024(5) 0.018(4) 0.004(3) 0.003(3) 0.004(4)
C3 0.014(3) 0.022(3) 0.009(4) 0.009(2) 0.005(3) 0.003(2)
C2AA 0.032(3) 0.019(2) 0.023(4) -0.003(2) 0.005(2) 0.0009(19)
C1AA 0.028(3) 0.012(3) 0.029(5) 0.003(2) 0.008(3) -0.005(3)
C3A 0.020(6) 0.007(4) 0.011(7) -0.003(4) -0.007(4) -0.001(3)
S0AB 0.030(2) 0.0194(17) 0.039(2) -0.0121(15) 0.0094(16) -0.0003(16)
C1AB 0.026(5) 0.013(3) 0.039(9) -0.005(5) 0.006(5) -0.003(3)
C2AB 0.024(4) 0.021(5) 0.025(5) 0.005(3) 0.005(4) -0.003(4)
C2A 0.031(6) 0.020(6) 0.015(7) -0.001(4) -0.004(4) -0.006(4)
S0 0.076(4) 0.0194(8) 0.0333(14) 0.0006(8) 0.0200(19) -0.0102(14)
C0AA 0.020(4) 0.013(2) 0.030(4) -0.005(2) 0.008(3) 0.000(2)
C00V 0.038(4) 0.027(3) 0.022(4) -0.016(3) 0.002(4) 0.005(3)
C00S 0.019(13) 0.017(6) 0.030(8) -0.010(5) -0.007(8) 0.003(7)

loop_
_atom_type_symbol
_atom_type_description
_atom_type_scat_dispersion_real
_atom_type_scat_dispersion_imag
_atom_type_scat_source
C C 0.0033 0.0016 'International Tables Vol C Tables 4.2.6.8 and 6.1.1.4'
H H 0.0000 0.0000 'International Tables Vol C Tables 4.2.6.8 and 6.1.1.4'
F F 0.0171 0.0103 'International Tables Vol C Tables 4.2.6.8 and 6.1.1.4'
I I -0.4742 1.8119 'International Tables Vol C Tables 4.2.6.8 and 6.1.1.4'
N N 0.0061 0.0033 'International Tables Vol C Tables 4.2.6.8 and 6.1.1.4'
S S 0.1246 0.1234 'International Tables Vol C Tables 4.2.6.8 and 6.1.1.4'

loop_
_geom_angle_atom_site_label_1
_geom_angle_atom_site_label_2
_geom_angle_atom_site_label_3
_geom_angle
C00P S003 C00R 90.1(4)
C00J N00A C00I 119.12(18)
C00E C00B C00I 117.31(18)
C00E C00B C3 123.9(5)
C00E C00B C3A 118.2(7)
C00I C00B C3 118.7(5)
C00I C00B C3A 124.4(8)
C00M C00C I001 178.4(2)
F006 C00D C00G 120.1(2)
F006 C00D C00O 120.7(2)
C00G C00D C00O 119.2(2)
C00B C00E H00E 119.6
C00B C00E C00H 120.73(19)
C00H C00E H00E 119.6
F009 C00F C00G 120.13(19)
F009 C00F C00N 121.1(2)
C00G C00F C00N 118.8(2)
F005 C00G C00D 119.2(2)
F005 C00G C00F 119.8(2)
C00D C00G C00F 121.0(2)
C00E C00H C00J 116.82(18)
C00E C00H C00P 121.06(18)
C00J C00H C00P 122.11(18)
N00A C00I C00B 122.80(18)
N00A C00I H00I 118.6
C00B C00I H00I 118.6
N00A C00J C00H 123.20(19)
N00A C00J H00J 118.4
C00H C00J H00J 118.4
C00N C00K C00M 122.3(2)
C00N C00K C00O 116.83(19)
C00O C00K C00M 120.9(2)
C00C C00M C00K 177.3(3)
F007 C00N C00F 118.0(2)
F007 C00N C00K 119.82(19)
C00F C00N C00K 122.2(2)
F008 C00O C00D 118.5(2)
F008 C00O C00K 119.54(19)
C00D C00O C00K 122.0(2)
C00H C00P S003 119.58(19)
C00H C00P S0 125.7(2)
C00T C00P S003 112.5(3)
C00T C00P C00H 127.4(3)
C0AA C00P C00H 126.5(3)
C0AA C00P S0 107.9(3)
S003 C00R H00R 124.4
C00U C00R S003 111.2(6)
C00U C00R H00R 124.4
C00P C00T H00T 126.1
C00P C00T C00U 107.9(7)
C00U C00T H00T 126.1
C00R C00U C00T 118.0(9)
C00R C00U H00U 121.0
C00T C00U H00U 121.0
C1AA S0AA C3 92.1(6)
C3 C2 H2 122.5
C3 C2 C2AA 115.0(12)
C2AA C2 H2 122.5
C00B C3 S0AA 120.8(8)
C2 C3 C00B 130.5(10)
C2 C3 S0AA 108.7(10)
C2 C2AA H2AA 124.1
C1AA C2AA C2 111.7(8)
C1AA C2AA H2AA 124.1
S0AA C1AA H1AA 123.8
C2AA C1AA S0AA 112.5(6)
C2AA C1AA H1AA 123.8
C00B C3A S0AB 119.1(11)
C2A C3A C00B 128.6(18)
C2A C3A S0AB 111.7(17)
C3A S0AB C1AB 90.5(8)
S0AB C1AB H1AB 123.5
C2AB C1AB S0AB 113.0(9)
C2AB C1AB H1AB 123.5
C1AB C2AB H2AB 124.3
C1AB C2AB C2A 111.5(14)
C2A C2AB H2AB 124.3
C3A C2A C2AB 113(2)
C3A C2A H2A 123.4
C2AB C2A H2A 123.4
C00P S0 C00S 90.4(14)
C00P C0AA H0AA 123.3
C00P C0AA C00V 113.5(6)
C00V C0AA H0AA 123.3
C0AA C00V H00V 123.0
C00S C00V C0AA 114.0(17)
C00S C00V H00V 123.0
S0 C00S H00S 123.8
C00V C00S S0 112(2)
C00V C00S H00S 123.8

loop_
_geom_bond_atom_site_label_1
_geom_bond_atom_site_label_2
_geom_bond_distance
I001 C00C 2.034(2)
S003 C00P 1.739(3)
S003 C00R 1.741(13)
F005 C00G 1.347(2)
F006 C00D 1.340(3)
F007 C00N 1.341(3)
F008 C00O 1.340(3)
F009 C00F 1.333(3)
N00A C00I 1.334(3)
N00A C00J 1.331(3)
C00B C00E 1.392(3)
C00B C00I 1.397(3)
C00B C3 1.451(12)
C00B C3A 1.508(18)
C00C C00M 1.190(3)
C00D C00G 1.375(3)
C00D C00O 1.376(3)
C00E H00E 0.9500
C00E C00H 1.397(3)
C00F C00G 1.377(3)
C00F C00N 1.383(3)
C00H C00J 1.399(3)
C00H C00P 1.465(3)
C00I H00I 0.9500
C00J H00J 0.9500
C00K C00M 1.433(3)
C00K C00N 1.387(3)
C00K C00O 1.396(3)
C00P C00T 1.397(7)
C00P S0 1.691(3)
C00P C0AA 1.415(7)
C00R H00R 0.9500
C00R C00U 1.291(19)
C00T H00T 0.9500
C00T C00U 1.421(11)
C00U H00U 0.9500
S0AA C3 1.729(10)
S0AA C1AA 1.721(7)
C2 H2 0.9500
C2 C3 1.392(15)
C2 C2AA 1.393(17)
C2AA H2AA 0.9500
C2AA C1AA 1.352(7)
C1AA H1AA 0.9500
C3A S0AB 1.684(18)
C3A C2A 1.371(18)
S0AB C1AB 1.710(13)
C1AB H1AB 0.9500
C1AB C2AB 1.344(11)
C2AB H2AB 0.9500
C2AB C2A 1.38(3)
C2A H2A 0.9500
S0 C00S 1.82(4)
C0AA H0AA 0.9500
C0AA C00V 1.430(11)
C00V H00V 0.9500
C00V C00S 1.18(5)
C00S H00S 0.9500
